data_1556278
loop_
_publ_author_name
'Sahoo, Pathik'
'Puranik, Vedavati G.'
'Patra, A. K.'
'Sastry, P. U.'
'Dastidar, Parthasarathi'

_publ_section_title
;
 Ferrocene based organometallic gelators: a supramolecular synthon
 approach
;
_journal_issue 7
_journal_name_full 'Soft Matter'
_journal_page_first 3634
_journal_paper_doi 10.1039/c0sm01148g
_journal_volume 7
_journal_year 2011
_chemical_formula_moiety '2(C15 H27 N), C12 H8 Fe O4'
_chemical_formula_sum 'C42 H76 Fe N2 O4'
_chemical_formula_weight 728.90
_space_group_IT_number 2
_space_group_name_Hall '-P 1'
_space_group_name_H-M_alt 'P -1'
_symmetry_cell_setting triclinic
_symmetry_space_group_name_Hall '-P 1'
_symmetry_space_group_name_H-M 'P -1'
_atom_sites_solution_hydrogens geom
_atom_sites_solution_primary direct
_atom_sites_solution_secondary difmap
_audit_creation_method SHELXL-97
_cell_angle_alpha 104.624(5)
_cell_angle_beta 98.504(6)
_cell_angle_gamma 91.086(5)
_cell_formula_units_Z 1
_cell_length_a 6.418(2)
_cell_length_b 9.720(3)
_cell_length_c 18.006(6)
_cell_measurement_temperature 100(2)
_cell_volume 1073.1(6)
_computing_cell_refinement 'Bruker Apex II'
_computing_data_collection 'Bruker Apex II'
_computing_data_reduction SAINT
_computing_molecular_graphics 'Mercury 2.3'
_computing_publication_material Shelxl-97
_computing_structure_refinement 'SHELXL-97 (Sheldrick, 1997)'
_computing_structure_solution 'SHELXS-97 (Sheldrick, 1990)'
_diffrn_ambient_temperature 100(2)
_diffrn_detector_area_resol_mean 3
_diffrn_measured_fraction_theta_full 0.997
_diffrn_measured_fraction_theta_max 0.997
_diffrn_measurement_device_type 'Bruker Apex II'
_diffrn_measurement_method 'Phi-Omega scan'
_diffrn_radiation_monochromator graphite
_diffrn_radiation_source 'fine-focus sealed tube'
_diffrn_radiation_type MoK\a
_diffrn_radiation_wavelength 0.71073
_diffrn_reflns_av_R_equivalents 0.0267
_diffrn_reflns_av_sigmaI/netI 0.0246
_diffrn_reflns_limit_h_max 7
_diffrn_reflns_limit_h_min -7
_diffrn_reflns_limit_k_max 11
_diffrn_reflns_limit_k_min -11
_diffrn_reflns_limit_l_max 21
_diffrn_reflns_limit_l_min -21
_diffrn_reflns_number 10282
_diffrn_reflns_theta_full 25.00
_diffrn_reflns_theta_max 25.00
_diffrn_reflns_theta_min 1.18
_exptl_absorpt_coefficient_mu 0.390
_exptl_absorpt_correction_T_max 0.9402
_exptl_absorpt_correction_T_min 0.8852
_exptl_absorpt_correction_type multi-scan
_exptl_absorpt_process_details SADABS
_exptl_crystal_colour BROWN
_exptl_crystal_density_diffrn 1.128
_exptl_crystal_density_method 'not measured'
_exptl_crystal_description NIDDLE
_exptl_crystal_F_000 400
_exptl_crystal_size_max 0.32
_exptl_crystal_size_mid 0.24
_exptl_crystal_size_min 0.16
_refine_diff_density_max 0.777
_refine_diff_density_min -0.290
_refine_diff_density_rms 0.107
_refine_ls_extinction_coef 0.024(5)
_refine_ls_extinction_expression Fc^*^=kFc[1+0.001xFc^2^\l^3^/sin(2\q)]^-1/4^
_refine_ls_extinction_method SHELXL
_refine_ls_goodness_of_fit_ref 1.117
_refine_ls_hydrogen_treatment constr
_refine_ls_matrix_type full
_refine_ls_number_parameters 223
_refine_ls_number_reflns 3779
_refine_ls_number_restraints 0
_refine_ls_restrained_S_all 1.117
_refine_ls_R_factor_all 0.0592
_refine_ls_R_factor_gt 0.0567
_refine_ls_shift/su_max 0.000
_refine_ls_shift/su_mean 0.000
_refine_ls_structure_factor_coef Fsqd
_refine_ls_weighting_details 'calc w=1/[\s^2^(Fo^2^)+(0.0991P)^2^+0.4369P] where P=(Fo^2^+2Fc^2^)/3'
_refine_ls_weighting_scheme calc
_refine_ls_wR_factor_gt 0.1576
_refine_ls_wR_factor_ref 0.1627
_reflns_number_gt 3693
_reflns_number_total 3779
_reflns_threshold_expression >2sigma(I)
_cod_data_source_file c0sm01148g.txt
_cod_data_source_block pso736m
_cod_depositor_comments
;
The following automatic conversions were performed:

data item '_exptl_absorpt_correction_type' value 'MULTI-SCAN' was
changed to 'multi-scan' in accordance with the
/home/saulius/struct/COD-crude-data/automatic-downloads/DataCite-retrospective/RSC/depositions/lib/dictionaries/cif_core.dic
dictionary named 'cif_core.dic' version 2.4.2 last updated on
2011-04-26.

data item '_symmetry_cell_setting' value 'TRICLINIC' was changed to
'triclinic' in accordance with the
/home/saulius/struct/COD-crude-data/automatic-downloads/DataCite-retrospective/RSC/depositions/lib/dictionaries/cif_core.dic
dictionary named 'cif_core.dic' version 2.4.2 last updated on
2011-04-26.

Automatic conversion script
Id: cif_fix_values 6909 2019-04-08 15:41:33Z antanas 
;
_cod_original_sg_symbol_H-M P-1
_cod_database_code 1556278

loop_
_symmetry_equiv_pos_as_xyz
'x, y, z'
'-x, -y, -z'

loop_
_atom_site_label
_atom_site_type_symbol
_atom_site_fract_x
_atom_site_fract_y
_atom_site_fract_z
_atom_site_U_iso_or_equiv
_atom_site_adp_type
_atom_site_occupancy
_atom_site_symmetry_multiplicity
_atom_site_calc_flag
_atom_site_refinement_flags
Fe1 Fe 0.5000 0.5000 0.5000 0.0415(2) Uani 1 2 d S
O2 O 0.0283(3) 0.2348(2) 0.46193(13) 0.0626(5) Uani 1 1 d .
O3 O 0.3187(3) 0.11921(19) 0.44725(12) 0.0571(5) Uani 1 1 d .
C4 C 0.2095(4) 0.2256(2) 0.44542(14) 0.0450(5) Uani 1 1 d .
C5 C 0.3034(4) 0.3469(3) 0.42260(14) 0.0452(5) Uani 1 1 d .
C6 C 0.5013(4) 0.3547(3) 0.39685(15) 0.0535(6) Uani 1 1 d .
H6 H 0.5975 0.2773 0.3870 0.064 Uiso 1 1 calc R
C7 C 0.5365(5) 0.4942(3) 0.38864(16) 0.0645(8) Uani 1 1 d .
H7 H 0.6614 0.5301 0.3724 0.077 Uiso 1 1 calc R
C8 C 0.3618(5) 0.5728(3) 0.40906(17) 0.0631(8) Uani 1 1 d .
H8 H 0.3449 0.6730 0.4095 0.076 Uiso 1 1 calc R
C9 C 0.2159(4) 0.4831(3) 0.42959(16) 0.0550(6) Uani 1 1 d .
H9 H 0.0805 0.5099 0.4463 0.066 Uiso 1 1 calc R
N10 N 1.2823(3) -0.0272(2) 0.55911(13) 0.0514(5) Uani 1 1 d .
H10A H 1.2641 0.0236 0.5241 0.077 Uiso 1 1 calc R
H10B H 1.1704 -0.0873 0.5520 0.077 Uiso 1 1 calc R
H10C H 1.3973 -0.0762 0.5537 0.077 Uiso 1 1 calc R
C11 C 1.3075(5) 0.0699(3) 0.63844(18) 0.0632(7) Uani 1 1 d .
H11A H 1.4232 0.1396 0.6446 0.076 Uiso 1 1 calc R
H11B H 1.3435 0.0153 0.6763 0.076 Uiso 1 1 calc R
C12 C 1.1119(5) 0.1459(3) 0.65429(17) 0.0615(7) Uani 1 1 d .
H12A H 0.9948 0.0762 0.6457 0.074 Uiso 1 1 calc R
H12B H 1.0797 0.2040 0.6179 0.074 Uiso 1 1 calc R
C13 C 1.1335(5) 0.2406(4) 0.73712(18) 0.0672(8) Uani 1 1 d .
H13A H 1.1737 0.1835 0.7734 0.081 Uiso 1 1 calc R
H13B H 1.2455 0.3136 0.7447 0.081 Uiso 1 1 calc R
C14 C 0.9333(5) 0.3112(4) 0.75500(18) 0.0689(8) Uani 1 1 d .
H14A H 0.8216 0.2377 0.7465 0.083 Uiso 1 1 calc R
H14B H 0.8941 0.3681 0.7185 0.083 Uiso 1 1 calc R
C15 C 0.9460(5) 0.4058(3) 0.83687(17) 0.0663(8) Uani 1 1 d .
H15A H 0.9788 0.3485 0.8736 0.080 Uiso 1 1 calc R
H15B H 1.0608 0.4775 0.8463 0.080 Uiso 1 1 calc R
C16 C 0.7443(5) 0.4796(4) 0.85167(18) 0.0699(8) Uani 1 1 d .
H16A H 0.7081 0.5325 0.8130 0.084 Uiso 1 1 calc R
H16B H 0.6314 0.4074 0.8444 0.084 Uiso 1 1 calc R
C17 C 0.7542(5) 0.5802(4) 0.93131(18) 0.0692(8) Uani 1 1 d .
H17A H 0.7855 0.5270 0.9701 0.083 Uiso 1 1 calc R
H17B H 0.8694 0.6511 0.9393 0.083 Uiso 1 1 calc R
C18 C 0.5539(5) 0.6556(4) 0.94380(19) 0.0713(8) Uani 1 1 d .
H18A H 0.4392 0.5844 0.9357 0.086 Uiso 1 1 calc R
H18B H 0.5225 0.7080 0.9046 0.086 Uiso 1 1 calc R
C19 C 0.5596(5) 0.7579(4) 1.0232(2) 0.0720(8) Uani 1 1 d .
H19A H 0.5905 0.7057 1.0624 0.086 Uiso 1 1 calc R
H19B H 0.6741 0.8294 1.0313 0.086 Uiso 1 1 calc R
C20 C 0.3587(5) 0.8320(4) 1.0344(2) 0.0745(9) Uani 1 1 d .
H20A H 0.2442 0.7601 1.0251 0.089 Uiso 1 1 calc R
H20B H 0.3294 0.8850 0.9955 0.089 Uiso 1 1 calc R
C21 C 0.3584(6) 0.9333(4) 1.1139(2) 0.0770(9) Uani 1 1 d .
H21A H 0.3870 0.8806 1.1531 0.092 Uiso 1 1 calc R
H21B H 0.4722 1.0057 1.1234 0.092 Uiso 1 1 calc R
C22 C 0.1554(6) 1.0055(4) 1.1232(3) 0.0932(12) Uani 1 1 d .
H22A H 0.1262 1.0565 1.0833 0.112 Uiso 1 1 calc R
H22B H 0.0423 0.9327 1.1141 0.112 Uiso 1 1 calc R
C23 C 0.1505(9) 1.1077(6) 1.2006(4) 0.131(2) Uani 1 1 d .
C24A C -0.0885(13) 1.1740(9) 1.1855(5) 0.094(2) Uiso 0.60 1 d P
C24B C -0.066(2) 1.1438(14) 1.2436(8) 0.108(3) Uiso 0.40 1 d P
C25A C -0.1224(13) 1.2817(8) 1.2536(5) 0.125(2) Uiso 0.79 1 d P
C25B C -0.051(5) 1.259(4) 1.2019(19) 0.124(8) Uiso 0.21 1 d P

loop_
_atom_site_aniso_label
_atom_site_aniso_U_11
_atom_site_aniso_U_22
_atom_site_aniso_U_33
_atom_site_aniso_U_23
_atom_site_aniso_U_13
_atom_site_aniso_U_12
Fe1 0.0394(3) 0.0389(3) 0.0465(3) 0.0162(2) -0.00062(19) -0.00432(19)
O2 0.0421(10) 0.0526(10) 0.0940(15) 0.0142(10) 0.0223(9) -0.0027(8)
O3 0.0443(10) 0.0463(10) 0.0845(13) 0.0196(9) 0.0180(9) 0.0000(8)
C4 0.0377(12) 0.0421(12) 0.0516(13) 0.0062(10) 0.0066(10) -0.0047(9)
C5 0.0404(12) 0.0455(12) 0.0467(12) 0.0108(10) 0.0003(10) -0.0067(10)
C6 0.0550(15) 0.0542(14) 0.0507(14) 0.0109(11) 0.0130(11) -0.0071(12)
C7 0.0747(19) 0.0698(18) 0.0515(15) 0.0247(13) 0.0053(13) -0.0224(15)
C8 0.0718(19) 0.0556(15) 0.0617(16) 0.0305(13) -0.0155(14) -0.0088(14)
C9 0.0472(14) 0.0525(14) 0.0609(15) 0.0174(12) -0.0102(12) 0.0008(11)
N10 0.0401(11) 0.0509(12) 0.0643(13) 0.0128(10) 0.0158(9) -0.0012(9)
C11 0.0488(15) 0.0677(17) 0.0658(17) 0.0050(14) 0.0076(13) -0.0030(13)
C12 0.0542(16) 0.0662(17) 0.0572(16) 0.0057(13) 0.0052(12) 0.0018(13)
C13 0.0640(18) 0.0713(19) 0.0570(16) 0.0023(14) 0.0052(13) 0.0030(14)
C14 0.0678(19) 0.0743(19) 0.0550(16) 0.0033(14) 0.0022(14) 0.0062(15)
C15 0.0694(19) 0.0705(18) 0.0512(15) 0.0045(13) 0.0034(13) 0.0078(15)
C16 0.0637(18) 0.077(2) 0.0608(17) 0.0068(15) 0.0029(14) 0.0060(15)
C17 0.0662(19) 0.0728(19) 0.0604(17) 0.0047(14) 0.0059(14) 0.0048(15)
C18 0.0675(19) 0.073(2) 0.0654(18) 0.0064(15) 0.0052(15) 0.0053(15)
C19 0.0656(19) 0.073(2) 0.0684(19) 0.0046(15) 0.0065(15) 0.0042(15)
C20 0.068(2) 0.075(2) 0.074(2) 0.0080(16) 0.0077(16) 0.0053(16)
C21 0.068(2) 0.073(2) 0.080(2) 0.0029(17) 0.0102(17) 0.0063(16)
C22 0.072(2) 0.085(2) 0.116(3) 0.010(2) 0.019(2) 0.0120(19)
C23 0.108(4) 0.110(4) 0.154(5) -0.026(3) 0.054(3) 0.023(3)

loop_
_atom_type_symbol
_atom_type_description
_atom_type_scat_dispersion_real
_atom_type_scat_dispersion_imag
_atom_type_scat_source
C C 0.0033 0.0016 'International Tables Vol C Tables 4.2.6.8 and 6.1.1.4'
H H 0.0000 0.0000 'International Tables Vol C Tables 4.2.6.8 and 6.1.1.4'
Fe Fe 0.3463 0.8444 'International Tables Vol C Tables 4.2.6.8 and 6.1.1.4'
N N 0.0061 0.0033 'International Tables Vol C Tables 4.2.6.8 and 6.1.1.4'
O O 0.0106 0.0060 'International Tables Vol C Tables 4.2.6.8 and 6.1.1.4'

loop_
_geom_angle_atom_site_label_1
_geom_angle_atom_site_label_2
_geom_angle_atom_site_label_3
_geom_angle
_geom_angle_site_symmetry_1
_geom_angle_site_symmetry_3
C5 Fe1 C5 179.998(2) . 2_666
C5 Fe1 C6 138.98(10) . 2_666
C5 Fe1 C6 41.02(10) 2_666 2_666
C5 Fe1 C6 41.02(10) . .
C5 Fe1 C6 138.98(10) 2_666 .
C6 Fe1 C6 179.999(1) 2_666 .
C5 Fe1 C8 111.08(11) . 2_666
C5 Fe1 C8 68.91(11) 2_666 2_666
C6 Fe1 C8 68.48(13) 2_666 2_666
C6 Fe1 C8 111.52(13) . 2_666
C5 Fe1 C8 68.92(11) . .
C5 Fe1 C8 111.09(11) 2_666 .
C6 Fe1 C8 111.52(13) 2_666 .
C6 Fe1 C8 68.48(13) . .
C8 Fe1 C8 180.000(1) 2_666 .
C5 Fe1 C9 41.22(10) . .
C5 Fe1 C9 138.78(10) 2_666 .
C6 Fe1 C9 111.14(12) 2_666 .
C6 Fe1 C9 68.86(12) . .
C8 Fe1 C9 139.31(12) 2_666 .
C8 Fe1 C9 40.69(12) . .
C5 Fe1 C9 138.78(10) . 2_666
C5 Fe1 C9 41.22(10) 2_666 2_666
C6 Fe1 C9 68.85(12) 2_666 2_666
C6 Fe1 C9 111.15(12) . 2_666
C8 Fe1 C9 40.69(12) 2_666 2_666
C8 Fe1 C9 139.31(12) . 2_666
C9 Fe1 C9 180.0 . 2_666
C5 Fe1 C7 68.89(11) . .
C5 Fe1 C7 111.11(11) 2_666 .
C6 Fe1 C7 139.23(11) 2_666 .
C6 Fe1 C7 40.77(11) . .
C8 Fe1 C7 139.53(14) 2_666 .
C8 Fe1 C7 40.47(14) . .
C9 Fe1 C7 68.49(13) . .
C9 Fe1 C7 111.51(13) 2_666 .
C5 Fe1 C7 111.11(11) . 2_666
C5 Fe1 C7 68.89(11) 2_666 2_666
C6 Fe1 C7 40.77(11) 2_666 2_666
C6 Fe1 C7 139.23(11) . 2_666
C8 Fe1 C7 40.47(14) 2_666 2_666
C8 Fe1 C7 139.53(14) . 2_666
C9 Fe1 C7 111.51(13) . 2_666
C9 Fe1 C7 68.49(13) 2_666 2_666
C7 Fe1 C7 180.00(18) . 2_666
O2 C4 O3 123.7(2) . .
O2 C4 C5 118.0(2) . .
O3 C4 C5 118.3(2) . .
C6 C5 C9 107.5(2) . .
C6 C5 C4 127.3(2) . .
C9 C5 C4 125.0(2) . .
C6 C5 Fe1 69.64(14) . .
C9 C5 Fe1 69.85(14) . .
C4 C5 Fe1 121.80(17) . .
C7 C6 C5 108.2(3) . .
C7 C6 Fe1 69.95(16) . .
C5 C6 Fe1 69.34(14) . .
C7 C6 H6 125.9 . .
C5 C6 H6 125.9 . .
Fe1 C6 H6 125.9 . .
C8 C7 C6 108.1(3) . .
C8 C7 Fe1 69.64(16) . .
C6 C7 Fe1 69.28(15) . .
C8 C7 H7 126.0 . .
C6 C7 H7 126.0 . .
Fe1 C7 H7 126.0 . .
C7 C8 C9 108.6(2) . .
C7 C8 Fe1 69.89(15) . .
C9 C8 Fe1 69.76(15) . .
C7 C8 H8 125.7 . .
C9 C8 H8 125.7 . .
Fe1 C8 H8 125.7 . .
C8 C9 C5 107.6(3) . .
C8 C9 Fe1 69.55(15) . .
C5 C9 Fe1 68.92(13) . .
C8 C9 H9 126.2 . .
C5 C9 H9 126.2 . .
Fe1 C9 H9 126.2 . .
C11 N10 H10A 109.5 . .
C11 N10 H10B 109.5 . .
H10A N10 H10B 109.5 . .
C11 N10 H10C 109.5 . .
H10A N10 H10C 109.5 . .
H10B N10 H10C 109.5 . .
N10 C11 C12 112.4(2) . .
N10 C11 H11A 109.1 . .
C12 C11 H11A 109.1 . .
N10 C11 H11B 109.1 . .
C12 C11 H11B 109.1 . .
H11A C11 H11B 107.9 . .
C11 C12 C13 112.6(2) . .
C11 C12 H12A 109.1 . .
C13 C12 H12A 109.1 . .
C11 C12 H12B 109.1 . .
C13 C12 H12B 109.1 . .
H12A C12 H12B 107.8 . .
C14 C13 C12 113.0(2) . .
C14 C13 H13A 109.0 . .
C12 C13 H13A 109.0 . .
C14 C13 H13B 109.0 . .
C12 C13 H13B 109.0 . .
H13A C13 H13B 107.8 . .
C13 C14 C15 115.1(3) . .
C13 C14 H14A 108.5 . .
C15 C14 H14A 108.5 . .
C13 C14 H14B 108.5 . .
C15 C14 H14B 108.5 . .
H14A C14 H14B 107.5 . .
C16 C15 C14 113.5(3) . .
C16 C15 H15A 108.9 . .
C14 C15 H15A 108.9 . .
C16 C15 H15B 108.9 . .
C14 C15 H15B 108.9 . .
H15A C15 H15B 107.7 . .
C17 C16 C15 115.1(3) . .
C17 C16 H16A 108.5 . .
C15 C16 H16A 108.5 . .
C17 C16 H16B 108.5 . .
C15 C16 H16B 108.5 . .
H16A C16 H16B 107.5 . .
C18 C17 C16 114.1(3) . .
C18 C17 H17A 108.7 . .
C16 C17 H17A 108.7 . .
C18 C17 H17B 108.7 . .
C16 C17 H17B 108.7 . .
H17A C17 H17B 107.6 . .
C17 C18 C19 115.3(3) . .
C17 C18 H18A 108.5 . .
C19 C18 H18A 108.5 . .
C17 C18 H18B 108.5 . .
C19 C18 H18B 108.5 . .
H18A C18 H18B 107.5 . .
C20 C19 C18 114.5(3) . .
C20 C19 H19A 108.6 . .
C18 C19 H19A 108.6 . .
C20 C19 H19B 108.6 . .
C18 C19 H19B 108.6 . .
H19A C19 H19B 107.6 . .
C19 C20 C21 115.6(3) . .
C19 C20 H20A 108.4 . .
C21 C20 H20A 108.4 . .
C19 C20 H20B 108.4 . .
C21 C20 H20B 108.4 . .
H20A C20 H20B 107.4 . .
C22 C21 C20 114.3(3) . .
C22 C21 H21A 108.7 . .
C20 C21 H21A 108.7 . .
C22 C21 H21B 108.7 . .
C20 C21 H21B 108.7 . .
H21A C21 H21B 107.6 . .
C23 C22 C21 115.7(4) . .
C23 C22 H22A 108.3 . .
C21 C22 H22A 108.3 . .
C23 C22 H22B 108.3 . .
C21 C22 H22B 108.3 . .
H22A C22 H22B 107.4 . .
C22 C23 C24A 101.3(5) . .
C22 C23 C24B 125.5(6) . .
C24A C23 C24B 39.7(5) . .
C22 C23 C25B 116.1(11) . .
C24A C23 C25B 24.4(9) . .
C24B C23 C25B 47.8(10) . .
C25B C24A C24B 99(3) . .
C25B C24A C25A 47(2) . .
C24B C24A C25A 62.6(8) . .
C25B C24A C23 98(2) . .
C24B C24A C23 70.3(8) . .
C25A C24A C23 110.4(6) . .
C24A C24B C25A 69.4(9) . .
C24A C24B C25B 32.7(13) . .
C25A C24B C25B 43.5(12) . .
C24A C24B C23 70.0(8) . .
C25A C24B C23 114.2(10) . .
C25B C24B C23 76.0(14) . .
C25B C25A C24B 75.1(18) . .
C25B C25A C24A 34.3(18) . .
C24B C25A C24A 48.0(6) . .
C24A C25B C25A 98(3) . .
C24A C25B C24B 48.8(19) . .
C25A C25B C24B 61.4(17) . .
C24A C25B C23 58(2) . .
C25A C25B C23 112(2) . .
C24B C25B C23 56.2(11) . .

loop_
_geom_bond_atom_site_label_1
_geom_bond_atom_site_label_2
_geom_bond_distance
_geom_bond_site_symmetry_2
Fe1 C5 2.027(2) .
Fe1 C5 2.027(2) 2_666
Fe1 C6 2.031(3) 2_666
Fe1 C6 2.031(3) .
Fe1 C8 2.037(3) 2_666
Fe1 C8 2.037(3) .
Fe1 C9 2.040(3) .
Fe1 C9 2.040(3) 2_666
Fe1 C7 2.040(3) .
Fe1 C7 2.040(3) 2_666
O2 C4 1.241(3) .
O3 C4 1.264(3) .
C4 C5 1.488(3) .
C5 C6 1.422(4) .
C5 C9 1.432(4) .
C6 C7 1.418(4) .
C6 H6 0.9800 .
C7 C8 1.410(5) .
C7 H7 0.9800 .
C8 C9 1.417(4) .
C8 H8 0.9800 .
C9 H9 0.9800 .
N10 C11 1.484(4) .
N10 H10A 0.8900 .
N10 H10B 0.8900 .
N10 H10C 0.8900 .
C11 C12 1.496(4) .
C11 H11A 0.9700 .
C11 H11B 0.9700 .
C12 C13 1.527(4) .
C12 H12A 0.9700 .
C12 H12B 0.9700 .
C13 C14 1.506(4) .
C13 H13A 0.9700 .
C13 H13B 0.9700 .
C14 C15 1.518(4) .
C14 H14A 0.9700 .
C14 H14B 0.9700 .
C15 C16 1.517(4) .
C15 H15A 0.9700 .
C15 H15B 0.9700 .
C16 C17 1.510(4) .
C16 H16A 0.9700 .
C16 H16B 0.9700 .
C17 C18 1.509(4) .
C17 H17A 0.9700 .
C17 H17B 0.9700 .
C18 C19 1.516(4) .
C18 H18A 0.9700 .
C18 H18B 0.9700 .
C19 C20 1.504(5) .
C19 H19A 0.9700 .
C19 H19B 0.9700 .
C20 C21 1.519(5) .
C20 H20A 0.9700 .
C20 H20B 0.9700 .
C21 C22 1.503(5) .
C21 H21A 0.9700 .
C21 H21B 0.9700 .
C22 C23 1.498(6) .
C22 H22A 0.9700 .
C22 H22B 0.9700 .
C23 C24A 1.687(10) .
C23 C24B 1.690(14) .
C23 C25B 1.97(3) .
C24A C25B 0.82(3) .
C24A C24B 1.146(14) .
C24A C25A 1.444(11) .
C24B C25A 1.370(14) .
C24B C25B 1.51(3) .
C25A C25B 1.07(3) .

loop_
_geom_hbond_atom_site_label_D
_geom_hbond_atom_site_label_H
_geom_hbond_atom_site_label_A
_geom_hbond_distance_DH
_geom_hbond_distance_HA
_geom_hbond_distance_DA
_geom_hbond_angle_DHA
_geom_hbond_site_symmetry_A
N10 H10A O3 0.89 1.92 2.777(3) 161.3 1_655
N10 H10B O2 0.89 1.84 2.725(3) 170.2 2_656
N10 H10C O3 0.89 1.88 2.737(3) 161.3 2_756
